data_4346951
loop_
_publ_author_name
'England, Jason'
'Bill, Eckhard'
'Weyherm\"uller, Thomas'
'Neese, Frank'
'Atanasov, Mihail'
'Wieghardt, Karl'

_publ_section_title
;
 Molecular and Electronic Structures of Homoleptic Six-Coordinate
 Cobalt(I) Complexes of 2,2':6',2&#x2033;-Terpyridine, 2,2'-Bipyridine,
 and 1,10-Phenanthroline. An Experimental and Computational Study.
;
_journal_issue 24
_journal_name_full 'Inorganic chemistry'
_journal_page_first 12002
_journal_page_last 12018
_journal_paper_doi 10.1021/acs.inorgchem.5b02415
_journal_volume 54
_journal_year 2015
_chemical_formula_sum 'C38 H27 B2 Co F8 N7'
_chemical_formula_weight 814.21
_space_group_crystal_system monoclinic
_space_group_IT_number 14
_space_group_name_Hall '-P 2yn'
_space_group_name_H-M_alt 'P 1 21/n 1'
_atom_sites_solution_hydrogens geom
_atom_sites_solution_primary direct
_atom_sites_solution_secondary difmap
_audit_creation_method SHELXL-2013
_cell_angle_alpha 90
_cell_angle_beta 107.337(7)
_cell_angle_gamma 90
_cell_formula_units_Z 4
_cell_length_a 18.0500(14)
_cell_length_b 9.3514(5)
_cell_length_c 22.009(2)
_cell_measurement_reflns_used 104481
_cell_measurement_temperature 100(2)
_cell_measurement_theta_max 33.0992
_cell_measurement_theta_min 2.783
_cell_volume 3546.2(5)
_computing_cell_refinement 'REVALCCD V. 1.6, 2008'
_computing_data_collection 'DATCOL (Bruker AXS, 2006)'
_computing_data_reduction 'REVALCCD V. 1.6, 2008'
_computing_structure_refinement 'SHELXL (Sheldrick, 2013)'
_computing_structure_solution 'SHELXS (Sheldrick, 2013)'
_diffrn_ambient_temperature 100(2)
_diffrn_detector_area_resol_mean 18.02
_diffrn_measured_fraction_theta_full 0.999
_diffrn_measured_fraction_theta_max 0.999
_diffrn_measurement_device_type 'Bruker AXS Enraf-Nonius KappaCCD'
_diffrn_measurement_method 'CCD \f- and \w-scans'
_diffrn_radiation_monochromator 'Incoatec Helios focusing multilayer optics'
_diffrn_radiation_type MoK\a
_diffrn_radiation_wavelength 0.71073
_diffrn_reflns_av_R_equivalents 0.0576
_diffrn_reflns_av_unetI/netI 0.0299
_diffrn_reflns_Laue_measured_fraction_full 0.999
_diffrn_reflns_Laue_measured_fraction_max 0.999
_diffrn_reflns_limit_h_max 25
_diffrn_reflns_limit_h_min -25
_diffrn_reflns_limit_k_max 13
_diffrn_reflns_limit_k_min -13
_diffrn_reflns_limit_l_max 30
_diffrn_reflns_limit_l_min -30
_diffrn_reflns_number 78821
_diffrn_reflns_point_group_measured_fraction_full 0.999
_diffrn_reflns_point_group_measured_fraction_max 0.999
_diffrn_reflns_theta_full 25.242
_diffrn_reflns_theta_max 29.998
_diffrn_reflns_theta_min 2.787
_diffrn_source '0.2 x 2mm^2^ focus rotating anode'
_exptl_absorpt_coefficient_mu 0.567
_exptl_absorpt_correction_T_max 0.97856
_exptl_absorpt_correction_T_min 0.89208
_exptl_absorpt_correction_type gaussian
_exptl_absorpt_process_details 'SADABS (Bruker AXS, 2012)'
_exptl_crystal_colour yellow
_exptl_crystal_density_diffrn 1.525
_exptl_crystal_description plate
_exptl_crystal_F_000 1652
_exptl_crystal_size_max 0.200
_exptl_crystal_size_mid 0.120
_exptl_crystal_size_min 0.040
_refine_diff_density_max 0.521
_refine_diff_density_min -0.844
_refine_diff_density_rms 0.068
_refine_ls_extinction_method none
_refine_ls_goodness_of_fit_ref 1.180
_refine_ls_hydrogen_treatment constr
_refine_ls_matrix_type full
_refine_ls_number_parameters 538
_refine_ls_number_reflns 10342
_refine_ls_number_restraints 20
_refine_ls_restrained_S_all 1.179
_refine_ls_R_factor_all 0.0610
_refine_ls_R_factor_gt 0.0508
_refine_ls_shift/su_max 0.001
_refine_ls_shift/su_mean 0.000
_refine_ls_structure_factor_coef Fsqd
_refine_ls_weighting_details
;
 w=1/[\s^2^(Fo^2^)+(0.0364P)^2^+4.1962P]
 where P=(Fo^2^+2Fc^2^)/3
;
_refine_ls_weighting_scheme calc
_refine_ls_wR_factor_gt 0.1217
_refine_ls_wR_factor_ref 0.1277
_reflns_Friedel_coverage 0.000
_reflns_number_gt 8914
_reflns_number_total 10342
_reflns_threshold_expression 'I > 2\s(I)'
_cod_data_source_file ic5b02415_si_002.cif
_cod_data_source_block 8
_cod_original_sg_symbol_H-M 'P 21/n'
_cod_database_code 4346951
_shelx_space_group_comment
;
The symmetry employed for this shelxl refinement is uniquely defined
by the following loop, which should always be used as a source of
symmetry information in preference to the above space-group names.
They are only intended as comments.
;
_shelx_estimated_absorpt_t_min 0.895
_shelx_estimated_absorpt_t_max 0.978
_shelxl_version_number 2013-2

loop_
_space_group_symop_operation_xyz
'x, y, z'
'-x+1/2, y+1/2, -z+1/2'
'-x, -y, -z'
'x-1/2, -y-1/2, z-1/2'

loop_
_atom_site_label
_atom_site_type_symbol
_atom_site_fract_x
_atom_site_fract_y
_atom_site_fract_z
_atom_site_U_iso_or_equiv
_atom_site_adp_type
_atom_site_occupancy
_atom_site_site_symmetry_order
_atom_site_calc_flag
_atom_site_refinement_flags_posn
_atom_site_refinement_flags_adp
_atom_site_refinement_flags_occupancy
_atom_site_disorder_assembly
_atom_site_disorder_group
Co1 Co 0.77112(2) 0.95067(3) 0.52714(2) 0.01872(7) Uani 1 1 d . . . . .
N1 N 0.71622(10) 0.99589(19) 0.42907(8) 0.0238(3) Uani 1 1 d . . . . .
C2 C 0.67839(13) 1.1131(3) 0.40263(12) 0.0320(5) Uani 1 1 d . . . . .
H2 H 0.6740 1.1904 0.4293 0.038 Uiso 1 1 calc R U . . .
C3 C 0.64456(16) 1.1265(3) 0.33629(13) 0.0450(7) Uani 1 1 d . . . . .
H3 H 0.6171 1.2110 0.3190 0.054 Uiso 1 1 calc R U . . .
C4 C 0.65139(15) 1.0176(4) 0.29709(12) 0.0453(7) Uani 1 1 d . . . . .
H4 H 0.6287 1.0259 0.2524 0.054 Uiso 1 1 calc R U . . .
C5 C 0.69195(14) 0.8935(3) 0.32308(11) 0.0352(5) Uani 1 1 d . . . . .
C6 C 0.70288(16) 0.7741(3) 0.28519(11) 0.0422(6) Uani 1 1 d . . . . .
H6 H 0.6816 0.7779 0.2402 0.051 Uiso 1 1 calc R U . . .
C7 C 0.74264(16) 0.6576(3) 0.31242(12) 0.0397(6) Uani 1 1 d . . . . .
H7 H 0.7491 0.5805 0.2864 0.048 Uiso 1 1 calc R U . . .
C8 C 0.77532(13) 0.6478(3) 0.37999(11) 0.0310(5) Uani 1 1 d . . . . .
C9 C 0.81753(16) 0.5285(3) 0.41100(13) 0.0384(6) Uani 1 1 d . . . . .
H9 H 0.8261 0.4494 0.3868 0.046 Uiso 1 1 calc R U . . .
C10 C 0.84607(16) 0.5265(2) 0.47571(13) 0.0376(5) Uani 1 1 d . . . . .
H10 H 0.8743 0.4462 0.4970 0.045 Uiso 1 1 calc R U . . .
C11 C 0.83314(13) 0.6448(2) 0.51041(11) 0.0286(4) Uani 1 1 d . . . . .
H11 H 0.8533 0.6427 0.5555 0.034 Uiso 1 1 calc R U . . .
N12 N 0.79384(10) 0.75974(18) 0.48297(8) 0.0213(3) Uani 1 1 d . . . . .
C13 C 0.76524(11) 0.7618(2) 0.41834(10) 0.0236(4) Uani 1 1 d . . . . .
C14 C 0.72338(11) 0.8872(2) 0.38967(10) 0.0248(4) Uani 1 1 d . . . . .
N21 N 0.73105(10) 1.13664(18) 0.56443(8) 0.0228(3) Uani 1 1 d . . . . .
C22 C 0.76495(14) 1.2636(2) 0.57855(11) 0.0291(4) Uani 1 1 d . . . . .
H22 H 0.8131 1.2794 0.5704 0.035 Uiso 1 1 calc R U . . .
C23 C 0.73267(16) 1.3751(2) 0.60498(11) 0.0348(5) Uani 1 1 d . . . . .
H23 H 0.7593 1.4635 0.6155 0.042 Uiso 1 1 calc R U . . .
C24 C 0.66224(16) 1.3550(3) 0.61553(11) 0.0364(5) Uani 1 1 d . . . . .
H24 H 0.6392 1.4303 0.6326 0.044 Uiso 1 1 calc R U . . .
C25 C 0.62438(13) 1.2226(3) 0.60100(10) 0.0307(5) Uani 1 1 d . . . . .
C26 C 0.55128(14) 1.1911(3) 0.61118(11) 0.0415(6) Uani 1 1 d . . . . .
H26 H 0.5247 1.2644 0.6262 0.050 Uiso 1 1 calc R U . . .
C27 C 0.51927(14) 1.0596(4) 0.59997(12) 0.0428(6) Uani 1 1 d . . . . .
H27 H 0.4711 1.0418 0.6077 0.051 Uiso 1 1 calc R U . . .
C28 C 0.55698(13) 0.9460(3) 0.57646(10) 0.0329(5) Uani 1 1 d . . . . .
C29 C 0.52737(14) 0.8067(3) 0.56522(12) 0.0404(6) Uani 1 1 d . . . . .
H29 H 0.4801 0.7828 0.5734 0.048 Uiso 1 1 calc R U . . .
C30 C 0.56687(14) 0.7054(3) 0.54237(12) 0.0370(5) Uani 1 1 d . . . . .
H30 H 0.5473 0.6107 0.5346 0.044 Uiso 1 1 calc R U . . .
C31 C 0.63664(13) 0.7430(2) 0.53060(10) 0.0288(4) Uani 1 1 d . . . . .
H31 H 0.6634 0.6723 0.5144 0.035 Uiso 1 1 calc R U . . .
N32 N 0.66682(10) 0.87442(19) 0.54132(8) 0.0228(3) Uani 1 1 d . . . . .
C33 C 0.62778(11) 0.9749(2) 0.56407(9) 0.0244(4) Uani 1 1 d . . . . .
C34 C 0.66211(11) 1.1151(2) 0.57648(9) 0.0232(4) Uani 1 1 d . . . . .
N41 N 0.87720(9) 1.05025(18) 0.52692(8) 0.0212(3) Uani 1 1 d . . . . .
C42 C 0.89291(12) 1.1259(2) 0.48104(10) 0.0251(4) Uani 1 1 d . . . . .
H42 H 0.8541 1.1330 0.4410 0.030 Uiso 1 1 calc R U . . .
C43 C 0.96406(12) 1.1956(2) 0.48895(11) 0.0279(4) Uani 1 1 d . . . . .
H43 H 0.9730 1.2493 0.4551 0.033 Uiso 1 1 calc R U . . .
C44 C 1.02018(12) 1.1847(2) 0.54625(12) 0.0295(4) Uani 1 1 d . . . . .
H44 H 1.0683 1.2330 0.5528 0.035 Uiso 1 1 calc R U . . .
C45 C 1.00708(12) 1.1023(2) 0.59560(11) 0.0268(4) Uani 1 1 d . . . . .
C46 C 1.06402(13) 1.0822(3) 0.65635(12) 0.0332(5) Uani 1 1 d . . . . .
H46 H 1.1132 1.1272 0.6648 0.040 Uiso 1 1 calc R U . . .
C47 C 1.04874(13) 1.0003(3) 0.70177(12) 0.0340(5) Uani 1 1 d . . . . .
H47 H 1.0876 0.9877 0.7414 0.041 Uiso 1 1 calc R U . . .
C48 C 0.97449(12) 0.9317(2) 0.69090(10) 0.0278(4) Uani 1 1 d . . . . .
C49 C 0.95556(14) 0.8443(3) 0.73618(10) 0.0320(5) Uani 1 1 d . . . . .
H49 H 0.9931 0.8258 0.7760 0.038 Uiso 1 1 calc R U . . .
C50 C 0.88302(14) 0.7863(3) 0.72261(10) 0.0313(5) Uani 1 1 d . . . . .
H50 H 0.8696 0.7269 0.7528 0.038 Uiso 1 1 calc R U . . .
C51 C 0.82860(13) 0.8153(2) 0.66369(10) 0.0270(4) Uani 1 1 d . . . . .
H51 H 0.7780 0.7760 0.6552 0.032 Uiso 1 1 calc R U . . .
N52 N 0.84434(10) 0.89514(19) 0.61910(8) 0.0224(3) Uani 1 1 d . . . . .
C53 C 0.91676(11) 0.9528(2) 0.63232(9) 0.0225(4) Uani 1 1 d . . . . .
C54 C 0.93387(11) 1.0373(2) 0.58351(10) 0.0225(4) Uani 1 1 d . . . . .
B70 B 0.4069(2) 0.5046(4) 0.60898(17) 0.0335(7) Uani 0.852(2) 1 d D . P A 1
F71 F 0.48428(13) 0.5385(3) 0.63613(12) 0.0667(8) Uani 0.852(2) 1 d D . P A 1
F72 F 0.36274(15) 0.5646(2) 0.64488(11) 0.0621(6) Uani 0.852(2) 1 d D . P A 1
F73 F 0.38111(14) 0.5591(2) 0.54792(9) 0.0474(5) Uani 0.852(2) 1 d D . P A 1
F74 F 0.3974(2) 0.3567(3) 0.60852(15) 0.0351(6) Uani 0.852(2) 1 d D . P A 1
B60 B 0.9910(2) 0.4966(4) 0.65295(17) 0.0325(7) Uani 0.7563(17) 1 d D . P B 1
F61 F 0.98882(12) 0.5127(2) 0.71490(9) 0.0432(5) Uani 0.7563(17) 1 d D . P B 1
F62 F 0.99035(14) 0.6317(2) 0.62565(10) 0.0463(5) Uani 0.7563(17) 1 d D . P B 1
F63 F 0.92558(11) 0.4203(2) 0.61786(10) 0.0420(5) Uani 0.7563(17) 1 d D . P B 1
F64 F 1.05840(12) 0.4228(3) 0.65242(11) 0.0408(5) Uani 0.7563(17) 1 d D . P B 1
B70' B 0.4152(8) 0.4798(16) 0.6002(6) 0.0335(7) Uani 0.148(2) 1 d D . P A 2
F71' F 0.4455(8) 0.5673(14) 0.6520(5) 0.0667(8) Uani 0.148(2) 1 d D . P A 2
F72' F 0.3467(7) 0.5359(15) 0.5600(6) 0.0621(6) Uani 0.148(2) 1 d D . P A 2
F73' F 0.4694(6) 0.4687(11) 0.5674(5) 0.0474(5) Uani 0.148(2) 1 d D . P A 2
F74' F 0.3996(15) 0.3451(17) 0.6205(11) 0.0351(6) Uani 0.148(2) 1 d D . P A 2
B60' B 0.9965(5) 0.5098(10) 0.6312(4) 0.0325(7) Uani 0.2437(17) 1 d D . P B 2
F61' F 1.0396(4) 0.6302(7) 0.6556(3) 0.0432(5) Uani 0.2437(17) 1 d D . P B 2
F62' F 0.9900(4) 0.4995(7) 0.5666(3) 0.0463(5) Uani 0.2437(17) 1 d D . P B 2
F63' F 0.9230(3) 0.5153(7) 0.6399(3) 0.0420(5) Uani 0.2437(17) 1 d D . P B 2
F64' F 1.0344(4) 0.3908(8) 0.6643(3) 0.0408(5) Uani 0.2437(17) 1 d D . P B 2
N80 N 0.7804(2) 1.1172(4) 0.7603(2) 0.1014(16) Uani 1 1 d . . . . .
C81 C 0.8316(3) 1.1821(4) 0.75682(18) 0.0654(10) Uani 1 1 d . . . . .
C82 C 0.8986(3) 1.2641(4) 0.75320(16) 0.0690(10) Uani 1 1 d . . . . .
H82A H 0.8925 1.3641 0.7642 0.103 Uiso 1 1 calc R U . . .
H82B H 0.9028 1.2591 0.7099 0.103 Uiso 1 1 calc R U . . .
H82C H 0.9458 1.2246 0.7831 0.103 Uiso 1 1 calc R U . . .

loop_
_atom_site_aniso_label
_atom_site_aniso_U_11
_atom_site_aniso_U_22
_atom_site_aniso_U_33
_atom_site_aniso_U_23
_atom_site_aniso_U_13
_atom_site_aniso_U_12
Co1 0.01829(12) 0.01771(12) 0.02142(13) -0.00043(10) 0.00784(9) -0.00059(9)
N1 0.0192(7) 0.0264(8) 0.0269(8) 0.0046(7) 0.0084(6) -0.0005(6)
C2 0.0254(10) 0.0336(11) 0.0385(12) 0.0119(10) 0.0116(9) 0.0061(9)
C3 0.0366(13) 0.0556(17) 0.0427(14) 0.0244(13) 0.0115(11) 0.0145(12)
C4 0.0363(13) 0.0700(19) 0.0274(11) 0.0143(12) 0.0063(10) 0.0036(13)
C5 0.0286(11) 0.0523(15) 0.0241(10) 0.0027(10) 0.0071(8) -0.0066(10)
C6 0.0428(13) 0.0626(18) 0.0221(10) -0.0075(11) 0.0111(10) -0.0160(13)
C7 0.0443(14) 0.0469(14) 0.0328(12) -0.0149(11) 0.0191(10) -0.0148(12)
C8 0.0332(11) 0.0325(11) 0.0329(11) -0.0096(9) 0.0184(9) -0.0106(9)
C9 0.0494(14) 0.0255(11) 0.0500(14) -0.0108(10) 0.0298(12) -0.0047(10)
C10 0.0477(14) 0.0224(10) 0.0515(15) -0.0005(10) 0.0283(12) 0.0044(9)
C11 0.0328(11) 0.0232(10) 0.0329(11) 0.0022(8) 0.0148(9) 0.0033(8)
N12 0.0225(7) 0.0204(7) 0.0231(8) -0.0006(6) 0.0104(6) -0.0005(6)
C13 0.0217(9) 0.0259(9) 0.0258(9) -0.0038(8) 0.0109(7) -0.0069(7)
C14 0.0199(8) 0.0330(10) 0.0224(9) 0.0013(8) 0.0076(7) -0.0052(8)
N21 0.0250(8) 0.0203(8) 0.0252(8) 0.0001(6) 0.0108(7) 0.0016(6)
C22 0.0361(11) 0.0218(9) 0.0309(11) -0.0011(8) 0.0126(9) -0.0015(8)
C23 0.0510(14) 0.0208(10) 0.0325(11) -0.0028(8) 0.0122(10) 0.0039(9)
C24 0.0495(14) 0.0330(12) 0.0272(11) -0.0040(9) 0.0121(10) 0.0147(10)
C25 0.0320(11) 0.0392(12) 0.0208(9) -0.0021(8) 0.0077(8) 0.0119(9)
C26 0.0327(12) 0.0666(18) 0.0283(11) -0.0061(11) 0.0137(9) 0.0165(12)
C27 0.0270(11) 0.074(2) 0.0323(12) -0.0063(12) 0.0160(9) 0.0017(12)
C28 0.0230(9) 0.0548(15) 0.0223(9) 0.0029(10) 0.0090(8) -0.0022(10)
C29 0.0279(11) 0.0642(17) 0.0303(11) 0.0053(11) 0.0105(9) -0.0168(11)
C30 0.0330(11) 0.0438(13) 0.0322(11) 0.0045(10) 0.0068(9) -0.0181(10)
C31 0.0298(10) 0.0275(10) 0.0277(10) 0.0016(8) 0.0062(8) -0.0090(8)
N32 0.0216(8) 0.0242(8) 0.0226(8) 0.0011(6) 0.0067(6) -0.0035(6)
C33 0.0204(8) 0.0356(11) 0.0179(8) 0.0015(8) 0.0069(7) -0.0011(8)
C34 0.0221(9) 0.0289(10) 0.0192(8) 0.0009(7) 0.0070(7) 0.0038(7)
N41 0.0201(7) 0.0209(7) 0.0247(8) -0.0017(6) 0.0097(6) -0.0004(6)
C42 0.0252(9) 0.0237(9) 0.0295(10) 0.0000(8) 0.0129(8) -0.0002(8)
C43 0.0295(10) 0.0226(9) 0.0379(11) -0.0010(8) 0.0199(9) -0.0023(8)
C44 0.0237(9) 0.0255(10) 0.0439(12) -0.0062(9) 0.0171(9) -0.0044(8)
C45 0.0221(9) 0.0258(10) 0.0346(11) -0.0058(8) 0.0115(8) -0.0011(8)
C46 0.0217(9) 0.0358(12) 0.0399(12) -0.0075(10) 0.0060(9) -0.0028(8)
C47 0.0261(10) 0.0385(12) 0.0324(11) -0.0052(10) 0.0011(9) 0.0002(9)
C48 0.0269(10) 0.0280(10) 0.0264(10) -0.0036(8) 0.0046(8) 0.0023(8)
C49 0.0370(12) 0.0342(11) 0.0216(10) -0.0010(8) 0.0039(8) 0.0045(9)
C50 0.0391(12) 0.0321(11) 0.0234(10) 0.0013(8) 0.0104(9) -0.0014(9)
C51 0.0323(10) 0.0264(10) 0.0241(9) -0.0001(8) 0.0114(8) -0.0026(8)
N52 0.0240(8) 0.0228(8) 0.0219(8) -0.0016(6) 0.0094(6) -0.0012(6)
C53 0.0222(8) 0.0218(9) 0.0243(9) -0.0040(7) 0.0082(7) 0.0009(7)
C54 0.0213(8) 0.0203(9) 0.0274(9) -0.0040(7) 0.0096(7) 0.0012(7)
B70 0.0355(15) 0.0334(16) 0.0306(15) 0.0018(12) 0.0083(11) -0.0071(12)
F71 0.0450(12) 0.0699(15) 0.0675(14) 0.0303(12) -0.0101(11) -0.0340(12)
F72 0.0919(17) 0.0438(12) 0.0648(14) -0.0133(10) 0.0450(13) -0.0075(11)
F73 0.0649(13) 0.0391(10) 0.0305(9) 0.0041(7) 0.0026(8) 0.0001(9)
F74 0.0277(7) 0.0325(9) 0.0472(17) 0.0056(8) 0.0145(11) -0.0023(7)
B60 0.0307(14) 0.0344(15) 0.031(2) 0.0021(16) 0.0065(14) 0.0000(12)
F61 0.0487(11) 0.0492(11) 0.0344(9) 0.0016(8) 0.0167(8) 0.0081(9)
F62 0.0573(13) 0.0369(10) 0.0419(11) 0.0052(8) 0.0104(10) -0.0065(9)
F63 0.0334(9) 0.0443(11) 0.0442(11) 0.0070(9) 0.0055(8) -0.0086(9)
F64 0.0309(12) 0.0558(14) 0.0355(11) -0.0144(9) 0.0097(8) 0.0066(10)
B70' 0.0355(15) 0.0334(16) 0.0306(15) 0.0018(12) 0.0083(11) -0.0071(12)
F71' 0.0450(12) 0.0699(15) 0.0675(14) 0.0303(12) -0.0101(11) -0.0340(12)
F72' 0.0919(17) 0.0438(12) 0.0648(14) -0.0133(10) 0.0450(13) -0.0075(11)
F73' 0.0649(13) 0.0391(10) 0.0305(9) 0.0041(7) 0.0026(8) 0.0001(9)
F74' 0.0277(7) 0.0325(9) 0.0472(17) 0.0056(8) 0.0145(11) -0.0023(7)
B60' 0.0307(14) 0.0344(15) 0.031(2) 0.0021(16) 0.0065(14) 0.0000(12)
F61' 0.0487(11) 0.0492(11) 0.0344(9) 0.0016(8) 0.0167(8) 0.0081(9)
F62' 0.0573(13) 0.0369(10) 0.0419(11) 0.0052(8) 0.0104(10) -0.0065(9)
F63' 0.0334(9) 0.0443(11) 0.0442(11) 0.0070(9) 0.0055(8) -0.0086(9)
F64' 0.0309(12) 0.0558(14) 0.0355(11) -0.0144(9) 0.0097(8) 0.0066(10)
N80 0.100(3) 0.075(2) 0.160(4) 0.059(3) 0.086(3) 0.046(2)
C81 0.092(3) 0.055(2) 0.065(2) 0.0228(17) 0.047(2) 0.031(2)
C82 0.099(3) 0.067(2) 0.0389(16) 0.0077(16) 0.0168(18) 0.003(2)

loop_
_atom_type_symbol
_atom_type_description
_atom_type_scat_dispersion_real
_atom_type_scat_dispersion_imag
_atom_type_scat_source
C C 0.0033 0.0016 'International Tables Vol C Tables 4.2.6.8 and 6.1.1.4'
H H 0.0000 0.0000 'International Tables Vol C Tables 4.2.6.8 and 6.1.1.4'
B B 0.0013 0.0007 'International Tables Vol C Tables 4.2.6.8 and 6.1.1.4'
N N 0.0061 0.0033 'International Tables Vol C Tables 4.2.6.8 and 6.1.1.4'
F F 0.0171 0.0103 'International Tables Vol C Tables 4.2.6.8 and 6.1.1.4'
Co Co 0.3494 0.9721 'International Tables Vol C Tables 4.2.6.8 and 6.1.1.4'

loop_
_exptl_crystal_face_index_h
_exptl_crystal_face_index_k
_exptl_crystal_face_index_l
_exptl_crystal_face_perp_dist
-1.00 0.00 1.00 0.0200
1.00 0.00 -1.00 0.0200
-1.00 0.00 -1.00 0.1000
1.00 0.00 1.00 0.1000
0.00 1.00 1.00 0.0600
0.00 -1.00 -1.00 0.0600

loop_
_geom_angle_atom_site_label_1
_geom_angle_atom_site_label_2
_geom_angle_atom_site_label_3
_geom_angle
N32 Co1 N52 96.03(6)
N32 Co1 N41 170.02(7)
N52 Co1 N41 78.74(7)
N32 Co1 N12 94.89(7)
N52 Co1 N12 94.60(7)
N41 Co1 N12 94.01(6)
N32 Co1 N1 92.89(6)
N52 Co1 N1 169.11(7)
N41 Co1 N1 93.32(6)
N12 Co1 N1 78.39(7)
N32 Co1 N21 78.49(7)
N52 Co1 N21 91.07(7)
N41 Co1 N21 93.01(6)
N12 Co1 N21 171.72(7)
N1 Co1 N21 96.83(7)
C2 N1 C14 117.91(19)
C2 N1 Co1 129.02(16)
C14 N1 Co1 113.06(14)
N1 C2 C3 122.2(2)
C4 C3 C2 119.7(2)
C3 C4 C5 119.7(2)
C4 C5 C14 117.4(2)
C4 C5 C6 123.4(2)
C14 C5 C6 119.2(2)
C7 C6 C5 121.1(2)
C6 C7 C8 121.1(2)
C13 C8 C9 117.3(2)
C13 C8 C7 119.3(2)
C9 C8 C7 123.5(2)
C10 C9 C8 119.9(2)
C9 C10 C11 119.1(2)
N12 C11 C10 122.9(2)
C11 N12 C13 118.10(18)
C11 N12 Co1 128.27(14)
C13 N12 Co1 113.61(13)
N12 C13 C8 122.7(2)
N12 C13 C14 117.19(18)
C8 C13 C14 120.1(2)
N1 C14 C5 123.1(2)
N1 C14 C13 117.74(18)
C5 C14 C13 119.2(2)
C22 N21 C34 118.05(18)
C22 N21 Co1 129.13(15)
C34 N21 Co1 112.79(14)
N21 C22 C23 122.8(2)
C24 C23 C22 119.3(2)
C23 C24 C25 119.7(2)
C24 C25 C34 117.3(2)
C24 C25 C26 123.7(2)
C34 C25 C26 119.0(2)
C27 C26 C25 121.5(2)
C26 C27 C28 121.0(2)
C29 C28 C33 117.6(2)
C29 C28 C27 123.6(2)
C33 C28 C27 118.8(2)
C30 C29 C28 119.7(2)
C29 C30 C31 119.3(2)
N32 C31 C30 122.6(2)
C31 N32 C33 118.22(18)
C31 N32 Co1 128.03(15)
C33 N32 Co1 113.75(13)
N32 C33 C28 122.6(2)
N32 C33 C34 117.31(17)
C28 C33 C34 120.1(2)
N21 C34 C25 122.9(2)
N21 C34 C33 117.64(18)
C25 C34 C33 119.49(19)
C42 N41 C54 118.01(17)
C42 N41 Co1 128.97(14)
C54 N41 Co1 112.95(13)
N41 C42 C43 123.1(2)
C44 C43 C42 118.6(2)
C43 C44 C45 120.27(19)
C54 C45 C44 117.1(2)
C54 C45 C46 119.4(2)
C44 C45 C46 123.5(2)
C47 C46 C45 121.1(2)
C46 C47 C48 121.0(2)
C49 C48 C53 117.4(2)
C49 C48 C47 123.5(2)
C53 C48 C47 119.2(2)
C50 C49 C48 119.7(2)
C49 C50 C51 119.2(2)
N52 C51 C50 123.2(2)
C51 N52 C53 117.84(18)
C51 N52 Co1 129.12(14)
C53 N52 Co1 113.03(13)
N52 C53 C48 122.73(19)
N52 C53 C54 117.61(18)
C48 C53 C54 119.66(18)
N41 C54 C45 122.85(19)
N41 C54 C53 117.50(17)
C45 C54 C53 119.65(19)
F73 B70 F71 109.9(3)
F73 B70 F74 110.7(3)
F71 B70 F74 109.7(3)
F73 B70 F72 108.6(3)
F71 B70 F72 109.7(3)
F74 B70 F72 108.2(3)
F61 B60 F62 109.0(3)
F61 B60 F63 109.4(3)
F62 B60 F63 109.0(3)
F61 B60 F64 110.0(3)
F62 B60 F64 109.7(3)
F63 B60 F64 109.7(3)
F71' B70' F73' 107.9(11)
F71' B70' F72' 111.1(11)
F73' B70' F72' 109.3(10)
F71' B70' F74' 109.8(12)
F73' B70' F74' 110.0(12)
F72' B70' F74' 108.7(12)
F61' B60' F64' 108.4(7)
F61' B60' F62' 108.7(7)
F64' B60' F62' 111.0(8)
F61' B60' F63' 111.2(8)
F64' B60' F63' 107.2(7)
F62' B60' F63' 110.3(7)
N80 C81 C82 179.0(5)

loop_
_geom_bond_atom_site_label_1
_geom_bond_atom_site_label_2
_geom_bond_distance
Co1 N32 2.1214(17)
Co1 N52 2.1257(17)
Co1 N41 2.1305(16)
Co1 N12 2.1305(17)
Co1 N1 2.1319(18)
Co1 N21 2.1389(17)
N1 C2 1.330(3)
N1 C14 1.367(3)
C2 C3 1.410(4)
C3 C4 1.364(4)
C4 C5 1.400(4)
C5 C14 1.406(3)
C5 C6 1.442(4)
C6 C7 1.343(4)
C7 C8 1.430(3)
C8 C13 1.405(3)
C8 C9 1.407(4)
C9 C10 1.363(4)
C10 C11 1.402(3)
C11 N12 1.330(3)
N12 C13 1.361(3)
C13 C14 1.436(3)
N21 C22 1.329(3)
N21 C34 1.362(3)
C22 C23 1.403(3)
C23 C24 1.371(4)
C24 C25 1.404(4)
C25 C34 1.409(3)
C25 C26 1.433(3)
C26 C27 1.349(4)
C27 C28 1.439(4)
C28 C29 1.402(4)
C28 C33 1.410(3)
C29 C30 1.368(4)
C30 C31 1.404(3)
C31 N32 1.336(3)
N32 C33 1.357(3)
C33 C34 1.441(3)
N41 C42 1.331(3)
N41 C54 1.361(3)
C42 C43 1.404(3)
C43 C44 1.366(3)
C44 C45 1.408(3)
C45 C54 1.406(3)
C45 C46 1.435(3)
C46 C47 1.351(4)
C47 C48 1.440(3)
C48 C49 1.407(3)
C48 C53 1.409(3)
C49 C50 1.366(3)
C50 C51 1.400(3)
C51 N52 1.329(3)
N52 C53 1.363(3)
C53 C54 1.440(3)
B70 F73 1.382(4)
B70 F71 1.382(4)
B70 F74 1.394(4)
B70 F72 1.396(4)
B60 F61 1.384(4)
B60 F62 1.398(5)
B60 F63 1.399(4)
B60 F64 1.401(4)
B70' F71' 1.377(9)
B70' F73' 1.382(10)
B70' F72' 1.391(10)
B70' F74' 1.393(9)
B60' F61' 1.383(9)
B60' F64' 1.392(8)
B60' F62' 1.395(9)
B60' F63' 1.397(8)
N80 C81 1.128(6)
C81 C82 1.454(6)
